data_4063314
loop_
_publ_author_name
'Nicoletta Mantovani'
'Paola Bergamini'
'Andrea Marchi'
'Lorenza Marvelli'
'Roberto Rossi'
'Valerio Bertolasi'
'Valeria Ferretti'
'Isaac de los Rios'
'Maurizio Peruzzini'

_publ_section_title
;
 Synthesis of Heterocyclic Ligands by Diheterocyclization at the
 Rhenium(I) Allenylidene [(triphos)(CO)2Re{C\\db C\\db CPh2}](OSO2CF3).
 1. Reactivity with Dipolar N,N-Heterocycles
;
_journal_issue 2
_journal_name_full Organometallics
_journal_page_first 416
_journal_page_last 426
_journal_paper_doi 10.1021/om050663v
_journal_volume 25
_journal_year 2006
_chemical_formula_moiety 'C64 H54 N3 O2 P3 Re, C24 H20 B, C1 H2 Cl2'
_chemical_formula_sum 'C89 H76 B Cl2 N3 O2 P3 Re'
_chemical_formula_weight 1580.35
_chemical_name_systematic
;
 ?
;
_space_group_IT_number 2
_symmetry_cell_setting triclinic
_symmetry_space_group_name_Hall '-P 1'
_symmetry_space_group_name_H-M 'P -1'
_atom_sites_solution_hydrogens geom
_atom_sites_solution_primary direct
_atom_sites_solution_secondary difmap
_audit_creation_method SHELXL-97
_cell_angle_alpha 68.8734(4)
_cell_angle_beta 83.3823(4)
_cell_angle_gamma 81.3935(6)
_cell_formula_units_Z 2
_cell_length_a 10.7561(1)
_cell_length_b 18.3415(2)
_cell_length_c 20.4445(2)
_cell_measurement_reflns_used 53717
_cell_measurement_temperature 295
_cell_measurement_theta_max 30.00
_cell_measurement_theta_min 2.95
_cell_volume 3711.66(6)
_computing_cell_refinement 'Denzo-SMN (Otwinowski & Minor, 1997)'
_computing_data_collection 'Kappa CCD server software (Nonius, 1997)'
_computing_data_reduction 'Denzo-SMN (Otwinowski & Minor, 1997)'
_computing_molecular_graphics 'ORTEP III (Burnett & Johnson, 1996)'
_computing_publication_material
; 
SHELXL-97 (Sheldrick, 1997), PARST (Nardelli, 1995)
;
_computing_structure_refinement 'SHELXL-97 (Sheldrick, 1997)'
_computing_structure_solution 'SIR97 (Altomare et al., 1999)'
_diffrn_ambient_temperature 295
_diffrn_measured_fraction_theta_full 0.990
_diffrn_measured_fraction_theta_max 0.990
_diffrn_measurement_device_type 'Nonius Kappa CCD'
_diffrn_measurement_method '\f scans and \w scans'
_diffrn_radiation_monochromator graphite
_diffrn_radiation_source 'fine-focus sealed tube'
_diffrn_radiation_type MoK\a
_diffrn_radiation_wavelength 0.71070
_diffrn_reflns_av_R_equivalents 0.0421
_diffrn_reflns_av_sigmaI/netI 0.0580
_diffrn_reflns_limit_h_max 15
_diffrn_reflns_limit_h_min -15
_diffrn_reflns_limit_k_max 25
_diffrn_reflns_limit_k_min -24
_diffrn_reflns_limit_l_max 28
_diffrn_reflns_limit_l_min -28
_diffrn_reflns_number 53717
_diffrn_reflns_theta_full 30.02
_diffrn_reflns_theta_max 30.00
_diffrn_reflns_theta_min 2.95
_exptl_absorpt_coefficient_mu 1.826
_exptl_absorpt_correction_T_max 0.867
_exptl_absorpt_correction_T_min 0.794
_exptl_absorpt_correction_type empirical
_exptl_absorpt_process_details
;
SORTAV (R.H. Blessing, Acta Crystallogr., 1995, A51, 33)
;
_exptl_crystal_colour red
_exptl_crystal_density_diffrn 1.414
_exptl_crystal_density_method 'not measured'
_exptl_crystal_description prism
_exptl_crystal_F_000 1612
_exptl_crystal_size_max 0.36
_exptl_crystal_size_mid 0.14
_exptl_crystal_size_min 0.08
_refine_diff_density_max 1.148
_refine_diff_density_min -1.406
_refine_diff_density_rms 0.115
_refine_ls_extinction_method none
_refine_ls_goodness_of_fit_ref 1.032
_refine_ls_hydrogen_treatment constr
_refine_ls_matrix_type full
_refine_ls_number_parameters 911
_refine_ls_number_reflns 21449
_refine_ls_number_restraints 0
_refine_ls_restrained_S_all 1.032
_refine_ls_R_factor_all 0.0517
_refine_ls_R_factor_gt 0.0354
_refine_ls_shift/su_max 0.001
_refine_ls_shift/su_mean 0.000
_refine_ls_structure_factor_coef Fsqd
_refine_ls_weighting_details 'calc w=1/[\s^2^(Fo^2^)+(0.0396P)^2^+0.1666P] where P=(Fo^2^+2Fc^2^)/3'
_refine_ls_weighting_scheme calc
_refine_ls_wR_factor_gt 0.0760
_refine_ls_wR_factor_ref 0.0814
_reflns_number_gt 17679
_reflns_number_total 21449
_reflns_threshold_expression I>2sigma(I)
_cod_database_code 4063314

loop_
_symmetry_equiv_pos_as_xyz
'x, y, z'
'-x, -y, -z'

loop_
_atom_site_label
_atom_site_type_symbol
_atom_site_fract_x
_atom_site_fract_y
_atom_site_fract_z
_atom_site_U_iso_or_equiv
_atom_site_adp_type
_atom_site_occupancy
_atom_site_symmetry_multiplicity
_atom_site_calc_flag
_atom_site_refinement_flags
Re1 Re 0.104658(7) 0.206694(5) -0.097890(5) 0.02522(3) Uani 1 1 d .
P1 P 0.27822(5) 0.29047(4) -0.13774(3) 0.02844(13) Uani 1 1 d .
P2 P -0.03307(5) 0.33356(4) -0.11656(3) 0.02856(13) Uani 1 1 d .
P3 P 0.11443(5) 0.21028(4) 0.01983(3) 0.02891(13) Uani 1 1 d .
O1 O -0.08515(18) 0.08613(12) -0.05979(11) 0.0516(5) Uani 1 1 d .
O2 O 0.2911(2) 0.05625(12) -0.07103(11) 0.0550(5) Uani 1 1 d .
N1 N 0.15165(17) 0.16393(12) -0.29646(11) 0.0321(4) Uani 1 1 d .
N2 N 0.18713(17) 0.17383(12) -0.23923(10) 0.0305(4) Uani 1 1 d .
N3 N 0.30288(17) 0.14593(12) -0.22519(11) 0.0333(4) Uani 1 1 d .
C1 C -0.0198(2) 0.13490(14) -0.07185(13) 0.0326(5) Uani 1 1 d .
C2 C 0.2246(2) 0.11366(15) -0.08138(13) 0.0345(5) Uani 1 1 d .
C3 C 0.0838(2) 0.20726(13) -0.20231(13) 0.0286(5) Uani 1 1 d .
C4 C -0.0119(2) 0.21912(14) -0.24319(13) 0.0317(5) Uani 1 1 d .
H5 H -0.0926 0.2394 -0.2319 0.038 Uiso 1 1 calc R
C5 C 0.0192(2) 0.19751(15) -0.30902(13) 0.0324(5) Uani 1 1 d .
C6 C 0.2500(2) 0.12137(14) -0.31963(13) 0.0325(5) Uani 1 1 d .
C7 C 0.2643(2) 0.08711(17) -0.37089(14) 0.0413(6) Uani 1 1 d .
H7 H 0.2008 0.0932 -0.4003 0.050 Uiso 1 1 calc R
C8 C 0.3785(3) 0.04354(18) -0.37530(15) 0.0467(7) Uani 1 1 d .
H8 H 0.3911 0.0172 -0.4072 0.056 Uiso 1 1 calc R
C9 C 0.4770(3) 0.03728(18) -0.33322(16) 0.0482(7) Uani 1 1 d .
H9 H 0.5536 0.0088 -0.3397 0.058 Uiso 1 1 calc R
C10 C 0.4642(2) 0.07150(17) -0.28339(14) 0.0416(6) Uani 1 1 d .
H10 H 0.5302 0.0677 -0.2563 0.050 Uiso 1 1 calc R
C11 C 0.3464(2) 0.11266(15) -0.27513(13) 0.0328(5) Uani 1 1 d .
C12 C -0.0538(2) 0.13307(15) -0.31199(14) 0.0333(5) Uani 1 1 d .
C13 C -0.0863(3) 0.13258(19) -0.37568(17) 0.0512(7) Uani 1 1 d .
H13 H -0.0684 0.1735 -0.4171 0.061 Uiso 1 1 calc R
C14 C -0.1452(3) 0.0715(2) -0.3778(2) 0.0617(9) Uani 1 1 d .
H14 H -0.1675 0.0717 -0.4205 0.074 Uiso 1 1 calc R
C15 C -0.1707(3) 0.0104(2) -0.3167(2) 0.0614(9) Uani 1 1 d .
H15 H -0.2093 -0.0310 -0.3182 0.074 Uiso 1 1 calc R
C16 C -0.1393(3) 0.01069(19) -0.2540(2) 0.0613(9) Uani 1 1 d .
H16 H -0.1574 -0.0304 -0.2128 0.074 Uiso 1 1 calc R
C17 C -0.0806(3) 0.07188(17) -0.25151(16) 0.0455(6) Uani 1 1 d .
H17 H -0.0593 0.0715 -0.2086 0.055 Uiso 1 1 calc R
C18 C 0.0121(2) 0.27099(16) -0.37571(14) 0.0396(6) Uani 1 1 d .
C19 C 0.1153(3) 0.29512(19) -0.42083(16) 0.0569(8) Uani 1 1 d .
H19 H 0.1947 0.2676 -0.4105 0.068 Uiso 1 1 calc R
C20 C 0.1007(4) 0.3610(2) -0.48220(19) 0.0772(11) Uani 1 1 d .
H20 H 0.1705 0.3770 -0.5127 0.093 Uiso 1 1 calc R
C21 C -0.0150(5) 0.4018(2) -0.4976(2) 0.0848(13) Uani 1 1 d .
H21 H -0.0243 0.4456 -0.5385 0.102 Uiso 1 1 calc R
C22 C -0.1186(4) 0.3780(2) -0.4522(2) 0.0855(13) Uani 1 1 d .
H22 H -0.1980 0.4055 -0.4627 0.103 Uiso 1 1 calc R
C23 C -0.1045(3) 0.3140(2) -0.39175(17) 0.0614(8) Uani 1 1 d .
H23 H -0.1745 0.2991 -0.3610 0.074 Uiso 1 1 calc R
C24 C 0.0577(2) 0.40586(14) -0.10544(14) 0.0329(5) Uani 1 1 d .
H24A H 0.1024 0.4313 -0.1501 0.039 Uiso 1 1 calc R
H24B H -0.0017 0.4460 -0.0948 0.039 Uiso 1 1 calc R
C25 C 0.1005(2) 0.31225(14) 0.01889(13) 0.0339(5) Uani 1 1 d .
H25A H 0.0119 0.3295 0.0262 0.041 Uiso 1 1 calc R
H25B H 0.1427 0.3118 0.0585 0.041 Uiso 1 1 calc R
C26 C 0.1542(2) 0.37389(14) -0.04826(13) 0.0323(5) Uani 1 1 d .
C27 C 0.2837(2) 0.34248(15) -0.07634(13) 0.0338(5) Uani 1 1 d .
H27A H 0.3291 0.3071 -0.0364 0.041 Uiso 1 1 calc R
H27B H 0.3318 0.3866 -0.0996 0.041 Uiso 1 1 calc R
C28 C 0.1777(3) 0.44390(16) -0.02848(16) 0.0461(7) Uani 1 1 d .
H28A H 0.1026 0.4611 -0.0052 0.055 Uiso 1 1 calc R
H28B H 0.1999 0.4863 -0.0703 0.055 Uiso 1 1 calc R
H28C H 0.2453 0.4279 0.0024 0.055 Uiso 1 1 calc R
C29 C 0.4379(2) 0.23888(14) -0.13981(13) 0.0312(5) Uani 1 1 d .
C30 C 0.5024(2) 0.24074(16) -0.20312(14) 0.0386(6) Uani 1 1 d .
H30 H 0.4678 0.2724 -0.2452 0.046 Uiso 1 1 calc R
C31 C 0.6173(2) 0.19608(18) -0.20413(16) 0.0464(7) Uani 1 1 d .
H31 H 0.6596 0.1980 -0.2469 0.056 Uiso 1 1 calc R
C32 C 0.6698(2) 0.14897(18) -0.14266(17) 0.0482(7) Uani 1 1 d .
H32 H 0.7469 0.1185 -0.1437 0.058 Uiso 1 1 calc R
C33 C 0.6076(3) 0.14707(18) -0.07952(17) 0.0508(7) Uani 1 1 d .
H33 H 0.6434 0.1159 -0.0377 0.061 Uiso 1 1 calc R
C34 C 0.4920(2) 0.19131(16) -0.07804(15) 0.0425(6) Uani 1 1 d .
H34 H 0.4501 0.1891 -0.0351 0.051 Uiso 1 1 calc R
C35 C 0.2821(2) 0.36998(14) -0.22398(13) 0.0331(5) Uani 1 1 d .
C36 C 0.3589(3) 0.42931(18) -0.23785(16) 0.0521(8) Uani 1 1 d .
H36 H 0.4072 0.4291 -0.2028 0.063 Uiso 1 1 calc R
C37 C 0.3644(3) 0.48817(19) -0.30248(18) 0.0632(9) Uani 1 1 d .
H37 H 0.4158 0.5275 -0.3107 0.076 Uiso 1 1 calc R
C38 C 0.2941(3) 0.48921(18) -0.35523(17) 0.0573(8) Uani 1 1 d .
H38 H 0.2970 0.5293 -0.3989 0.069 Uiso 1 1 calc R
C39 C 0.2203(3) 0.43079(18) -0.34257(16) 0.0524(7) Uani 1 1 d .
H39 H 0.1744 0.4303 -0.3783 0.063 Uiso 1 1 calc R
C40 C 0.2127(3) 0.37230(16) -0.27749(15) 0.0431(6) Uani 1 1 d .
H40 H 0.1600 0.3337 -0.2696 0.052 Uiso 1 1 calc R
C41 C -0.1713(2) 0.33239(14) -0.05434(13) 0.0330(5) Uani 1 1 d .
C42 C -0.2212(2) 0.26303(16) -0.01760(17) 0.0489(7) Uani 1 1 d .
H42 H -0.1826 0.2167 -0.0234 0.059 Uiso 1 1 calc R
C43 C -0.3280(3) 0.2608(2) 0.0280(2) 0.0694(10) Uani 1 1 d .
H43 H -0.3604 0.2134 0.0525 0.083 Uiso 1 1 calc R
C44 C -0.3850(3) 0.3287(2) 0.0367(2) 0.0691(10) Uani 1 1 d .
H44 H -0.4560 0.3275 0.0675 0.083 Uiso 1 1 calc R
C45 C -0.3378(3) 0.3985(2) 0.0003(2) 0.0700(11) Uani 1 1 d .
H45 H -0.3769 0.4445 0.0064 0.084 Uiso 1 1 calc R
C46 C -0.2322(3) 0.40085(17) -0.04564(18) 0.0550(8) Uani 1 1 d .
H46 H -0.2017 0.4487 -0.0709 0.066 Uiso 1 1 calc R
C47 C -0.1113(2) 0.39043(14) -0.19886(14) 0.0347(5) Uani 1 1 d .
C48 C -0.2217(2) 0.36580(17) -0.20879(16) 0.0444(6) Uani 1 1 d .
H48 H -0.2523 0.3217 -0.1749 0.053 Uiso 1 1 calc R
C49 C -0.2863(3) 0.4062(2) -0.26856(18) 0.0586(8) Uani 1 1 d .
H49 H -0.3598 0.3891 -0.2747 0.070 Uiso 1 1 calc R
C50 C -0.2424(3) 0.4715(2) -0.31878(19) 0.0659(9) Uani 1 1 d .
H50 H -0.2858 0.4985 -0.3590 0.079 Uiso 1 1 calc R
C51 C -0.1337(3) 0.4969(2) -0.30942(17) 0.0623(9) Uani 1 1 d .
H51 H -0.1042 0.5415 -0.3432 0.075 Uiso 1 1 calc R
C52 C -0.0682(3) 0.45640(17) -0.24988(15) 0.0465(7) Uani 1 1 d .
H52 H 0.0055 0.4737 -0.2442 0.056 Uiso 1 1 calc R
C53 C -0.0036(2) 0.16638(15) 0.09104(14) 0.0372(6) Uani 1 1 d .
C54 C -0.0492(3) 0.09774(17) 0.09529(15) 0.0463(7) Uani 1 1 d .
H54 H -0.0199 0.0740 0.0623 0.056 Uiso 1 1 calc R
C55 C -0.1379(3) 0.0643(2) 0.14818(18) 0.0602(9) Uani 1 1 d .
H55 H -0.1693 0.0191 0.1497 0.072 Uiso 1 1 calc R
C56 C -0.1797(3) 0.0971(2) 0.1982(2) 0.0715(10) Uani 1 1 d .
H56 H -0.2391 0.0741 0.2336 0.086 Uiso 1 1 calc R
C57 C -0.1345(4) 0.1633(2) 0.1961(2) 0.0771(11) Uani 1 1 d .
H57 H -0.1629 0.1853 0.2304 0.092 Uiso 1 1 calc R
C58 C -0.0459(3) 0.1984(2) 0.14293(17) 0.0596(9) Uani 1 1 d .
H58 H -0.0149 0.2435 0.1421 0.071 Uiso 1 1 calc R
C59 C 0.2582(2) 0.16196(15) 0.06716(13) 0.0337(5) Uani 1 1 d .
C60 C 0.3252(2) 0.19718(17) 0.09924(14) 0.0418(6) Uani 1 1 d .
H60 H 0.2962 0.2475 0.0993 0.050 Uiso 1 1 calc R
C61 C 0.4356(3) 0.1578(2) 0.13143(16) 0.0534(8) Uani 1 1 d .
H61 H 0.4797 0.1822 0.1527 0.064 Uiso 1 1 calc R
C62 C 0.4796(3) 0.0837(2) 0.13194(17) 0.0591(9) Uani 1 1 d .
H62 H 0.5549 0.0586 0.1519 0.071 Uiso 1 1 calc R
C63 C 0.4117(3) 0.04657(19) 0.10264(17) 0.0556(8) Uani 1 1 d .
H63 H 0.4405 -0.0042 0.1037 0.067 Uiso 1 1 calc R
C64 C 0.3010(3) 0.08459(16) 0.07177(15) 0.0438(6) Uani 1 1 d .
H64 H 0.2542 0.0583 0.0538 0.053 Uiso 1 1 calc R
B1 B 0.4010(3) 0.76971(19) -0.40747(17) 0.0417(7) Uani 1 1 d .
C65 C 0.4310(3) 0.72991(17) -0.46896(16) 0.0452(7) Uani 1 1 d .
C66 C 0.4086(3) 0.7684(2) -0.53966(19) 0.0630(9) Uani 1 1 d .
H66 H 0.3713 0.8203 -0.5541 0.076 Uiso 1 1 calc R
C67 C 0.4395(4) 0.7323(3) -0.5894(2) 0.0814(12) Uani 1 1 d .
H67 H 0.4240 0.7608 -0.6361 0.098 Uiso 1 1 calc R
C68 C 0.4924(4) 0.6559(3) -0.5709(2) 0.0820(12) Uani 1 1 d .
H68 H 0.5123 0.6320 -0.6045 0.098 Uiso 1 1 calc R
C69 C 0.5158(4) 0.6147(2) -0.5013(2) 0.0739(11) Uani 1 1 d .
H69 H 0.5508 0.5623 -0.4874 0.089 Uiso 1 1 calc R
C70 C 0.4867(3) 0.65195(19) -0.4520(2) 0.0603(8) Uani 1 1 d .
H70 H 0.5051 0.6237 -0.4056 0.072 Uiso 1 1 calc R
C71 C 0.3224(2) 0.85850(15) -0.43726(14) 0.0381(6) Uani 1 1 d .
C72 C 0.3802(3) 0.92004(16) -0.48857(15) 0.0431(6) Uani 1 1 d .
H72 H 0.4634 0.9095 -0.5039 0.052 Uiso 1 1 calc R
C73 C 0.3203(3) 0.99570(17) -0.51766(16) 0.0481(7) Uani 1 1 d .
H73 H 0.3626 1.0343 -0.5520 0.058 Uiso 1 1 calc R
C74 C 0.1967(3) 1.01340(18) -0.49521(17) 0.0533(8) Uani 1 1 d .
H74 H 0.1547 1.0637 -0.5147 0.064 Uiso 1 1 calc R
C75 C 0.1372(3) 0.95527(19) -0.44357(18) 0.0558(8) Uani 1 1 d .
H75 H 0.0549 0.9668 -0.4274 0.067 Uiso 1 1 calc R
C76 C 0.1986(3) 0.87984(18) -0.41552(17) 0.0504(7) Uani 1 1 d .
H76 H 0.1557 0.8419 -0.3808 0.060 Uiso 1 1 calc R
C77 C 0.5344(3) 0.78025(16) -0.38073(15) 0.0443(6) Uani 1 1 d .
C78 C 0.5355(3) 0.81789(18) -0.33257(17) 0.0531(7) Uani 1 1 d .
H78 H 0.4589 0.8367 -0.3149 0.064 Uiso 1 1 calc R
C79 C 0.6466(4) 0.8285(2) -0.30973(19) 0.0665(9) Uani 1 1 d .
H79 H 0.6426 0.8528 -0.2766 0.080 Uiso 1 1 calc R
C80 C 0.7612(4) 0.8035(2) -0.3355(2) 0.0766(11) Uani 1 1 d .
H80 H 0.8352 0.8106 -0.3202 0.092 Uiso 1 1 calc R
C81 C 0.7654(3) 0.7677(2) -0.3848(2) 0.0755(11) Uani 1 1 d .
H81 H 0.8426 0.7510 -0.4034 0.091 Uiso 1 1 calc R
C82 C 0.6537(3) 0.7568(2) -0.40635(19) 0.0599(8) Uani 1 1 d .
H82 H 0.6588 0.7327 -0.4396 0.072 Uiso 1 1 calc R
C83 C 0.3137(3) 0.71267(16) -0.34304(17) 0.0488(7) Uani 1 1 d .
C84 C 0.2043(3) 0.6906(2) -0.3584(2) 0.0681(10) Uani 1 1 d .
H84 H 0.1872 0.7045 -0.4052 0.082 Uiso 1 1 calc R
C85 C 0.1207(4) 0.6486(2) -0.3064(3) 0.0856(13) Uani 1 1 d .
H85 H 0.0481 0.6360 -0.3187 0.103 Uiso 1 1 calc R
C86 C 0.1453(4) 0.6252(2) -0.2359(3) 0.0842(13) Uani 1 1 d .
H86 H 0.0893 0.5975 -0.2008 0.101 Uiso 1 1 calc R
C87 C 0.2526(4) 0.6435(2) -0.2191(2) 0.0814(12) Uani 1 1 d .
H87 H 0.2716 0.6269 -0.1723 0.098 Uiso 1 1 calc R
C88 C 0.3341(3) 0.6873(2) -0.27198(18) 0.0625(9) Uani 1 1 d .
H88 H 0.4058 0.7000 -0.2590 0.075 Uiso 1 1 calc R
C89 C 0.3226(5) 0.3847(3) 0.2148(3) 0.1125(17) Uani 1 1 d .
H89A H 0.3639 0.3325 0.2392 0.135 Uiso 1 1 calc R
H89B H 0.2909 0.4084 0.2498 0.135 Uiso 1 1 calc R
Cl1 Cl 0.19816(19) 0.37617(9) 0.17386(9) 0.1457(6) Uani 1 1 d .
Cl2 Cl 0.43200(19) 0.44017(15) 0.15818(13) 0.2124(12) Uani 1 1 d .

loop_
_atom_site_aniso_label
_atom_site_aniso_U_11
_atom_site_aniso_U_22
_atom_site_aniso_U_33
_atom_site_aniso_U_23
_atom_site_aniso_U_13
_atom_site_aniso_U_12
Re1 0.02531(5) 0.02509(5) 0.02713(6) -0.01158(4) -0.00310(3) -0.00132(3)
P1 0.0255(3) 0.0306(3) 0.0301(3) -0.0115(3) -0.0022(2) -0.0031(2)
P2 0.0270(3) 0.0264(3) 0.0328(3) -0.0117(3) -0.0018(2) -0.0014(2)
P3 0.0308(3) 0.0295(3) 0.0282(3) -0.0124(3) -0.0013(2) -0.0037(2)
O1 0.0502(11) 0.0444(12) 0.0617(14) -0.0129(10) -0.0103(10) -0.0198(9)
O2 0.0644(13) 0.0441(12) 0.0499(13) -0.0173(10) -0.0084(10) 0.0199(10)
N1 0.0313(10) 0.0412(12) 0.0307(11) -0.0208(9) -0.0062(8) -0.0011(8)
N2 0.0298(9) 0.0348(11) 0.0303(11) -0.0150(9) -0.0034(8) -0.0040(8)
N3 0.0295(10) 0.0407(12) 0.0333(12) -0.0178(10) -0.0040(8) -0.0013(8)
C1 0.0334(12) 0.0334(13) 0.0325(14) -0.0131(11) -0.0072(10) -0.0007(10)
C2 0.0360(12) 0.0377(14) 0.0311(14) -0.0147(11) -0.0041(10) -0.0004(10)
C3 0.0301(11) 0.0257(12) 0.0314(13) -0.0115(10) -0.0022(9) -0.0033(8)
C4 0.0312(11) 0.0324(13) 0.0349(14) -0.0168(11) -0.0025(10) -0.0008(9)
C5 0.0302(11) 0.0395(14) 0.0322(13) -0.0176(11) -0.0082(9) -0.0005(9)
C6 0.0327(11) 0.0359(13) 0.0310(13) -0.0144(11) -0.0016(10) -0.0031(9)
C7 0.0427(14) 0.0528(17) 0.0391(15) -0.0288(14) -0.0039(11) -0.0047(12)
C8 0.0499(15) 0.0569(18) 0.0438(17) -0.0337(15) 0.0039(13) -0.0026(13)
C9 0.0415(14) 0.0561(18) 0.0478(18) -0.0253(15) 0.0021(12) 0.0067(12)
C10 0.0341(12) 0.0518(17) 0.0387(15) -0.0174(13) -0.0034(11) 0.0004(11)
C11 0.0340(12) 0.0374(14) 0.0294(13) -0.0143(11) -0.0017(10) -0.0047(10)
C12 0.0291(11) 0.0381(14) 0.0383(14) -0.0205(12) -0.0079(10) 0.0018(9)
C13 0.0619(18) 0.0526(18) 0.0457(18) -0.0212(15) -0.0182(14) -0.0051(14)
C14 0.0615(19) 0.067(2) 0.076(3) -0.042(2) -0.0318(17) -0.0027(16)
C15 0.0498(17) 0.051(2) 0.096(3) -0.038(2) -0.0159(18) -0.0068(14)
C16 0.065(2) 0.0491(19) 0.073(2) -0.0228(17) 0.0048(17) -0.0200(15)
C17 0.0474(15) 0.0482(17) 0.0443(17) -0.0188(14) -0.0057(12) -0.0073(12)
C18 0.0490(15) 0.0380(14) 0.0348(15) -0.0155(12) -0.0083(11) -0.0029(11)
C19 0.0646(19) 0.056(2) 0.0421(18) -0.0078(15) -0.0022(14) -0.0088(15)
C20 0.101(3) 0.066(2) 0.048(2) -0.0009(19) 0.007(2) -0.014(2)
C21 0.124(4) 0.060(2) 0.045(2) 0.0028(18) -0.008(2) 0.012(2)
C22 0.092(3) 0.079(3) 0.059(3) -0.004(2) -0.017(2) 0.030(2)
C23 0.0584(19) 0.062(2) 0.048(2) -0.0063(16) -0.0057(15) 0.0116(15)
C24 0.0333(11) 0.0264(12) 0.0402(15) -0.0136(11) -0.0012(10) -0.0031(9)
C25 0.0377(12) 0.0339(13) 0.0343(14) -0.0177(11) -0.0033(10) -0.0018(10)
C26 0.0340(11) 0.0285(12) 0.0384(14) -0.0162(11) -0.0011(10) -0.0053(9)
C27 0.0332(12) 0.0370(14) 0.0359(14) -0.0162(11) -0.0043(10) -0.0078(10)
C28 0.0534(16) 0.0404(16) 0.0545(19) -0.0268(14) -0.0055(13) -0.0083(12)
C29 0.0258(10) 0.0328(13) 0.0373(14) -0.0138(11) -0.0026(9) -0.0058(9)
C30 0.0322(12) 0.0492(16) 0.0356(15) -0.0165(12) -0.0040(10) -0.0023(10)
C31 0.0337(13) 0.0637(19) 0.0477(18) -0.0286(15) 0.0031(12) -0.0045(12)
C32 0.0311(13) 0.0570(18) 0.058(2) -0.0241(15) -0.0078(12) 0.0048(12)
C33 0.0409(14) 0.0546(18) 0.0494(19) -0.0115(15) -0.0097(13) 0.0052(12)
C34 0.0347(13) 0.0485(16) 0.0389(16) -0.0110(13) 0.0002(11) -0.0007(11)
C35 0.0322(11) 0.0310(13) 0.0337(14) -0.0101(11) 0.0008(10) -0.0020(9)
C36 0.0590(17) 0.0499(18) 0.0437(18) -0.0043(14) -0.0082(14) -0.0224(14)
C37 0.081(2) 0.0454(19) 0.057(2) -0.0041(16) 0.0006(18) -0.0272(16)
C38 0.072(2) 0.0429(18) 0.0420(18) 0.0016(14) -0.0007(15) -0.0061(15)
C39 0.0646(18) 0.0499(18) 0.0374(17) -0.0057(14) -0.0138(14) -0.0061(14)
C40 0.0495(15) 0.0381(15) 0.0399(16) -0.0089(13) -0.0070(12) -0.0090(12)
C41 0.0297(11) 0.0340(13) 0.0373(14) -0.0161(11) -0.0002(10) -0.0021(9)
C42 0.0401(14) 0.0379(15) 0.069(2) -0.0228(15) 0.0112(13) -0.0054(11)
C43 0.0521(18) 0.053(2) 0.094(3) -0.0219(19) 0.0292(18) -0.0152(15)
C44 0.0516(18) 0.072(2) 0.081(3) -0.032(2) 0.0295(17) -0.0136(16)
C45 0.062(2) 0.052(2) 0.095(3) -0.036(2) 0.0291(19) -0.0040(15)
C46 0.0480(16) 0.0378(16) 0.078(2) -0.0259(16) 0.0187(15) -0.0053(12)
C47 0.0331(12) 0.0312(13) 0.0390(15) -0.0138(11) -0.0049(10) 0.0041(9)
C48 0.0417(14) 0.0413(16) 0.0494(18) -0.0146(13) -0.0096(12) -0.0009(11)
C49 0.0489(17) 0.067(2) 0.059(2) -0.0185(18) -0.0206(15) 0.0006(15)
C50 0.069(2) 0.073(2) 0.050(2) -0.0168(18) -0.0305(17) 0.0155(18)
C51 0.074(2) 0.057(2) 0.0415(19) 0.0007(15) -0.0123(16) -0.0027(16)
C52 0.0472(15) 0.0435(16) 0.0446(17) -0.0094(13) -0.0073(13) -0.0048(12)
C53 0.0363(12) 0.0406(14) 0.0333(14) -0.0125(12) 0.0028(10) -0.0056(10)
C54 0.0470(15) 0.0505(17) 0.0401(16) -0.0127(14) 0.0010(12) -0.0129(13)
C55 0.0572(18) 0.059(2) 0.056(2) -0.0053(17) 0.0022(15) -0.0234(15)
C56 0.064(2) 0.073(3) 0.062(2) -0.011(2) 0.0257(17) -0.0161(18)
C57 0.089(3) 0.077(3) 0.058(2) -0.026(2) 0.037(2) -0.010(2)
C58 0.074(2) 0.0556(19) 0.050(2) -0.0248(16) 0.0210(16) -0.0144(16)
C59 0.0345(12) 0.0393(14) 0.0245(12) -0.0087(11) -0.0002(9) -0.0038(10)
C60 0.0426(14) 0.0484(16) 0.0345(15) -0.0130(13) -0.0035(11) -0.0082(11)
C61 0.0484(16) 0.071(2) 0.0386(17) -0.0096(15) -0.0099(13) -0.0202(15)
C62 0.0406(15) 0.063(2) 0.054(2) 0.0060(16) -0.0130(14) -0.0061(14)
C63 0.0542(17) 0.0441(17) 0.053(2) 0.0001(15) -0.0101(14) 0.0045(13)
C64 0.0486(15) 0.0401(15) 0.0401(16) -0.0096(13) -0.0076(12) -0.0047(12)
B1 0.0460(16) 0.0365(16) 0.0399(18) -0.0116(14) 0.0006(13) -0.0037(12)
C65 0.0451(14) 0.0388(15) 0.0525(19) -0.0163(14) -0.0013(13) -0.0077(11)
C66 0.080(2) 0.054(2) 0.058(2) -0.0261(17) -0.0168(17) 0.0079(16)
C67 0.106(3) 0.089(3) 0.062(3) -0.045(2) -0.018(2) 0.007(2)
C68 0.091(3) 0.090(3) 0.089(3) -0.063(3) 0.000(2) -0.006(2)
C69 0.078(2) 0.048(2) 0.099(3) -0.037(2) 0.008(2) -0.0006(17)
C70 0.072(2) 0.0410(17) 0.064(2) -0.0161(16) 0.0048(17) -0.0067(15)
C71 0.0438(14) 0.0358(14) 0.0345(14) -0.0116(12) -0.0053(11) -0.0040(11)
C72 0.0488(15) 0.0418(16) 0.0412(16) -0.0170(13) -0.0031(12) -0.0065(12)
C73 0.0676(19) 0.0387(16) 0.0424(17) -0.0144(13) -0.0159(14) -0.0093(13)
C74 0.070(2) 0.0414(17) 0.056(2) -0.0250(15) -0.0263(16) 0.0050(14)
C75 0.0479(16) 0.059(2) 0.066(2) -0.0309(18) -0.0089(15) 0.0075(14)
C76 0.0515(16) 0.0481(17) 0.0501(19) -0.0176(15) 0.0029(13) -0.0050(13)
C77 0.0474(15) 0.0377(15) 0.0403(16) -0.0052(13) -0.0034(12) -0.0035(12)
C78 0.0637(19) 0.0453(17) 0.0488(19) -0.0135(15) -0.0026(15) -0.0108(14)
C79 0.089(3) 0.056(2) 0.055(2) -0.0123(17) -0.0157(19) -0.0187(18)
C80 0.073(2) 0.072(3) 0.082(3) -0.012(2) -0.030(2) -0.0188(19)
C81 0.0499(19) 0.084(3) 0.089(3) -0.025(2) -0.0082(18) -0.0043(17)
C82 0.0534(18) 0.063(2) 0.062(2) -0.0228(18) 0.0002(15) -0.0038(15)
C83 0.0503(16) 0.0357(15) 0.0525(19) -0.0087(14) 0.0032(13) -0.0032(12)
C84 0.065(2) 0.055(2) 0.076(3) -0.0106(18) -0.0001(18) -0.0177(16)
C85 0.062(2) 0.061(2) 0.121(4) -0.014(2) 0.006(2) -0.0230(18)
C86 0.083(3) 0.060(2) 0.089(3) -0.008(2) 0.030(2) -0.021(2)
C87 0.095(3) 0.067(3) 0.065(3) -0.006(2) 0.018(2) -0.021(2)
C88 0.067(2) 0.056(2) 0.054(2) -0.0077(17) 0.0072(16) -0.0116(16)
C89 0.118(4) 0.130(5) 0.074(3) -0.025(3) -0.005(3) 0.005(3)
Cl1 0.2164(18) 0.0993(10) 0.1275(13) -0.0309(9) -0.0778(12) -0.0082(11)
Cl2 0.1314(14) 0.201(2) 0.190(2) 0.0537(17) -0.0107(13) 0.0199(14)

loop_
_atom_type_symbol
_atom_type_description
_atom_type_scat_dispersion_real
_atom_type_scat_dispersion_imag
_atom_type_scat_source
Re Re -1.0185 7.2310 'International Tables Vol C Tables 4.2.6.8 and 6.1.1.4'
C C 0.0033 0.0016 'International Tables Vol C Tables 4.2.6.8 and 6.1.1.4'
H H 0.0000 0.0000 'International Tables Vol C Tables 4.2.6.8 and 6.1.1.4'
Cl Cl 0.1484 0.1585 'International Tables Vol C Tables 4.2.6.8 and 6.1.1.4'
P P 0.1023 0.0942 'International Tables Vol C Tables 4.2.6.8 and 6.1.1.4'
O O 0.0106 0.0060 'International Tables Vol C Tables 4.2.6.8 and 6.1.1.4'
N N 0.0061 0.0033 'International Tables Vol C Tables 4.2.6.8 and 6.1.1.4'
B B 0.0013 0.0007 'International Tables Vol C Tables 4.2.6.8 and 6.1.1.4'

loop_
_geom_angle_atom_site_label_1
_geom_angle_atom_site_label_2
_geom_angle_atom_site_label_3
_geom_angle
C1 Re1 C2 84.90(10)
C1 Re1 C3 82.77(9)
C2 Re1 C3 89.73(9)
C1 Re1 P3 95.81(8)
C2 Re1 P3 93.51(8)
C3 Re1 P3 176.34(6)
C1 Re1 P1 174.03(7)
C2 Re1 P1 90.36(7)
C3 Re1 P1 93.59(6)
P3 Re1 P1 88.10(2)
C1 Re1 P2 100.42(7)
C2 Re1 P2 174.09(7)
C3 Re1 P2 93.47(6)
P3 Re1 P2 83.46(2)
P1 Re1 P2 84.482(19)
C29 P1 C35 100.83(11)
C29 P1 C27 103.93(11)
C35 P1 C27 102.85(12)
C29 P1 Re1 116.14(8)
C35 P1 Re1 121.60(8)
C27 P1 Re1 109.41(8)
C41 P2 C24 103.23(11)
C41 P2 C47 98.19(11)
C24 P2 C47 102.92(11)
C41 P2 Re1 116.88(8)
C24 P2 Re1 109.33(8)
C47 P2 Re1 123.71(8)
C25 P3 C53 102.11(11)
C25 P3 C59 103.82(12)
C53 P3 C59 98.19(11)
C25 P3 Re1 111.68(8)
C53 P3 Re1 120.50(9)
C59 P3 Re1 118.04(8)
N2 N1 C6 107.27(18)
N2 N1 C5 110.43(18)
C6 N1 C5 142.1(2)
N3 N2 N1 113.79(18)
N3 N2 C3 133.0(2)
N1 N2 C3 112.96(17)
N2 N3 C11 104.52(19)
O1 C1 Re1 171.9(2)
O2 C2 Re1 176.7(2)
C4 C3 N2 102.0(2)
C4 C3 Re1 136.49(18)
N2 C3 Re1 120.33(15)
C3 C4 C5 116.3(2)
C3 C4 H5 121.8
C5 C4 H5 121.8
N1 C5 C4 97.92(18)
N1 C5 C18 110.5(2)
C4 C5 C18 111.3(2)
N1 C5 C12 108.36(19)
C4 C5 C12 114.7(2)
C18 C5 C12 113.0(2)
N1 C6 C7 133.4(2)
N1 C6 C11 104.1(2)
C7 C6 C11 122.4(2)
C8 C7 C6 115.6(2)
C8 C7 H7 122.2
C6 C7 H7 122.2
C7 C8 C9 122.4(2)
C7 C8 H8 118.8
C9 C8 H8 118.8
C10 C9 C8 122.3(3)
C10 C9 H9 118.9
C8 C9 H9 118.9
C9 C10 C11 116.5(2)
C9 C10 H10 121.7
C11 C10 H10 121.7
N3 C11 C10 129.2(2)
N3 C11 C6 110.1(2)
C10 C11 C6 120.7(2)
C17 C12 C13 118.9(2)
C17 C12 C5 119.8(2)
C13 C12 C5 121.1(2)
C14 C13 C12 120.4(3)
C14 C13 H13 119.8
C12 C13 H13 119.8
C15 C14 C13 119.9(3)
C15 C14 H14 120.1
C13 C14 H14 120.1
C16 C15 C14 120.0(3)
C16 C15 H15 120.0
C14 C15 H15 120.0
C15 C16 C17 120.3(3)
C15 C16 H16 119.8
C17 C16 H16 119.8
C12 C17 C16 120.5(3)
C12 C17 H17 119.8
C16 C17 H17 119.8
C19 C18 C23 118.7(3)
C19 C18 C5 123.2(2)
C23 C18 C5 118.0(2)
C18 C19 C20 120.0(3)
C18 C19 H19 120.0
C20 C19 H19 120.0
C21 C20 C19 120.4(4)
C21 C20 H20 119.8
C19 C20 H20 119.8
C20 C21 C22 119.7(3)
C20 C21 H21 120.1
C22 C21 H21 120.1
C23 C22 C21 120.1(4)
C23 C22 H22 120.0
C21 C22 H22 120.0
C22 C23 C18 121.1(3)
C22 C23 H23 119.5
C18 C23 H23 119.5
C26 C24 P2 116.85(16)
C26 C24 H24A 108.1
P2 C24 H24A 108.1
C26 C24 H24B 108.1
P2 C24 H24B 108.1
H24A C24 H24B 107.3
C26 C25 P3 116.62(16)
C26 C25 H25A 108.1
P3 C25 H25A 108.1
C26 C25 H25B 108.1
P3 C25 H25B 108.1
H25A C25 H25B 107.3
C28 C26 C24 107.0(2)
C28 C26 C25 107.4(2)
C24 C26 C25 111.13(19)
C28 C26 C27 106.41(19)
C24 C26 C27 112.0(2)
C25 C26 C27 112.5(2)
C26 C27 P1 116.05(16)
C26 C27 H27A 108.3
P1 C27 H27A 108.3
C26 C27 H27B 108.3
P1 C27 H27B 108.3
H27A C27 H27B 107.4
C26 C28 H28A 109.5
C26 C28 H28B 109.5
H28A C28 H28B 109.5
C26 C28 H28C 109.5
H28A C28 H28C 109.5
H28B C28 H28C 109.5
C34 C29 C30 118.3(2)
C34 C29 P1 120.61(19)
C30 C29 P1 120.83(19)
C31 C30 C29 120.6(3)
C31 C30 H30 119.7
C29 C30 H30 119.7
C32 C31 C30 120.6(3)
C32 C31 H31 119.7
C30 C31 H31 119.7
C31 C32 C33 119.5(3)
C31 C32 H32 120.3
C33 C32 H32 120.3
C32 C33 C34 120.2(3)
C32 C33 H33 119.9
C34 C33 H33 119.9
C33 C34 C29 120.8(3)
C33 C34 H34 119.6
C29 C34 H34 119.6
C40 C35 C36 117.6(2)
C40 C35 P1 121.93(19)
C36 C35 P1 120.4(2)
C37 C36 C35 121.0(3)
C37 C36 H36 119.5
C35 C36 H36 119.5
C36 C37 C38 120.3(3)
C36 C37 H37 119.8
C38 C37 H37 119.8
C39 C38 C37 119.1(3)
C39 C38 H38 120.4
C37 C38 H38 120.4
C38 C39 C40 120.8(3)
C38 C39 H39 119.6
C40 C39 H39 119.6
C35 C40 C39 121.1(3)
C35 C40 H40 119.4
C39 C40 H40 119.4
C42 C41 C46 118.1(2)
C42 C41 P2 120.08(19)
C46 C41 P2 121.8(2)
C41 C42 C43 121.3(3)
C41 C42 H42 119.3
C43 C42 H42 119.3
C44 C43 C42 119.6(3)
C44 C43 H43 120.2
C42 C43 H43 120.2
C43 C44 C45 120.1(3)
C43 C44 H44 119.9
C45 C44 H44 119.9
C44 C45 C46 120.4(3)
C44 C45 H45 119.8
C46 C45 H45 119.8
C45 C46 C41 120.5(3)
C45 C46 H46 119.7
C41 C46 H46 119.7
C52 C47 C48 118.5(2)
C52 C47 P2 124.0(2)
C48 C47 P2 117.5(2)
C49 C48 C47 120.7(3)
C49 C48 H48 119.7
C47 C48 H48 119.7
C50 C49 C48 120.2(3)
C50 C49 H49 119.9
C48 C49 H49 119.9
C49 C50 C51 119.8(3)
C49 C50 H50 120.1
C51 C50 H50 120.1
C50 C51 C52 120.3(3)
C50 C51 H51 119.9
C52 C51 H51 119.9
C47 C52 C51 120.6(3)
C47 C52 H52 119.7
C51 C52 H52 119.7
C54 C53 C58 118.1(3)
C54 C53 P3 119.9(2)
C58 C53 P3 121.9(2)
C55 C54 C53 120.6(3)
C55 C54 H54 119.7
C53 C54 H54 119.7
C56 C55 C54 120.6(3)
C56 C55 H55 119.7
C54 C55 H55 119.7
C57 C56 C55 120.0(3)
C57 C56 H56 120.0
C55 C56 H56 120.0
C56 C57 C58 120.4(3)
C56 C57 H57 119.8
C58 C57 H57 119.8
C53 C58 C57 120.3(3)
C53 C58 H58 119.8
C57 C58 H58 119.8
C60 C59 C64 117.8(2)
C60 C59 P3 124.2(2)
C64 C59 P3 117.97(19)
C59 C60 C61 120.6(3)
C59 C60 H60 119.7
C61 C60 H60 119.7
C62 C61 C60 120.6(3)
C62 C61 H61 119.7
C60 C61 H61 119.7
C61 C62 C63 119.6(3)
C61 C62 H62 120.2
C63 C62 H62 120.2
C62 C63 C64 120.2(3)
C62 C63 H63 119.9
C64 C63 H63 119.9
C63 C64 C59 121.0(3)
C63 C64 H64 119.5
C59 C64 H64 119.5
C65 B1 C83 107.8(2)
C65 B1 C71 111.6(2)
C83 B1 C71 108.6(2)
C65 B1 C77 110.0(2)
C83 B1 C77 112.3(2)
C71 B1 C77 106.6(2)
C66 C65 C70 114.8(3)
C66 C65 B1 125.3(3)
C70 C65 B1 119.9(3)
C67 C66 C65 122.6(3)
C67 C66 H66 118.7
C65 C66 H66 118.7
C68 C67 C66 121.1(4)
C68 C67 H67 119.5
C66 C67 H67 119.5
C67 C68 C69 118.7(4)
C67 C68 H68 120.6
C69 C68 H68 120.6
C68 C69 C70 119.7(3)
C68 C69 H69 120.1
C70 C69 H69 120.1
C69 C70 C65 123.1(4)
C69 C70 H70 118.5
C65 C70 H70 118.5
C76 C71 C72 114.5(3)
C76 C71 B1 125.5(2)
C72 C71 B1 119.9(2)
C73 C72 C71 123.7(3)
C73 C72 H72 118.1
C71 C72 H72 118.1
C72 C73 C74 119.4(3)
C72 C73 H73 120.3
C74 C73 H73 120.3
C75 C74 C73 118.9(3)
C75 C74 H74 120.6
C73 C74 H74 120.6
C74 C75 C76 120.7(3)
C74 C75 H75 119.6
C76 C75 H75 119.6
C75 C76 C71 122.7(3)
C75 C76 H76 118.7
C71 C76 H76 118.7
C78 C77 C82 114.4(3)
C78 C77 B1 121.5(3)
C82 C77 B1 124.0(3)
C77 C78 C79 122.8(3)
C77 C78 H78 118.6
C79 C78 H78 118.6
C80 C79 C78 120.6(4)
C80 C79 H79 119.7
C78 C79 H79 119.7
C79 C80 C81 118.9(3)
C79 C80 H80 120.6
C81 C80 H80 120.6
C80 C81 C82 119.7(4)
C80 C81 H81 120.1
C82 C81 H81 120.1
C81 C82 C77 123.5(3)
C81 C82 H82 118.2
C77 C82 H82 118.2
C88 C83 C84 114.9(3)
C88 C83 B1 125.5(3)
C84 C83 B1 119.4(3)
C85 C84 C83 122.5(4)
C85 C84 H84 118.8
C83 C84 H84 118.8
C84 C85 C86 120.1(4)
C84 C85 H85 120.0
C86 C85 H85 120.0
C87 C86 C85 119.1(3)
C87 C86 H86 120.5
C85 C86 H86 120.5
C86 C87 C88 120.0(4)
C86 C87 H87 120.0
C88 C87 H87 120.0
C83 C88 C87 123.4(4)
C83 C88 H88 118.3
C87 C88 H88 118.3
Cl1 C89 Cl2 113.4(3)
Cl1 C89 H89A 108.9
Cl2 C89 H89A 108.9
Cl1 C89 H89B 108.9
Cl2 C89 H89B 108.9
H89A C89 H89B 107.7

loop_
_geom_bond_atom_site_label_1
_geom_bond_atom_site_label_2
_geom_bond_distance
Re1 C1 1.915(2)
Re1 C2 1.928(2)
Re1 C3 2.168(2)
Re1 P3 2.4459(6)
Re1 P1 2.4730(6)
Re1 P2 2.4927(6)
P1 C29 1.836(2)
P1 C35 1.840(3)
P1 C27 1.840(2)
P2 C41 1.840(2)
P2 C24 1.849(2)
P2 C47 1.851(3)
P3 C25 1.847(2)
P3 C53 1.848(2)
P3 C59 1.852(2)
O1 C1 1.160(3)
O2 C2 1.147(3)
N1 N2 1.351(3)
N1 C6 1.363(3)
N1 C5 1.477(3)
N2 N3 1.296(3)
N2 C3 1.455(3)
N3 C11 1.374(3)
C3 C4 1.343(3)
C4 C5 1.524(3)
C4 H5 0.9300
C5 C18 1.533(4)
C5 C12 1.535(3)
C6 C7 1.388(3)
C6 C11 1.411(3)
C7 C8 1.374(4)
C7 H7 0.9300
C8 C9 1.407(4)
C8 H8 0.9300
C9 C10 1.361(4)
C9 H9 0.9300
C10 C11 1.400(3)
C10 H10 0.9300
C12 C17 1.373(4)
C12 C13 1.390(4)
C13 C14 1.383(4)
C13 H13 0.9300
C14 C15 1.377(5)
C14 H14 0.9300
C15 C16 1.364(5)
C15 H15 0.9300
C16 C17 1.386(4)
C16 H16 0.9300
C17 H17 0.9300
C18 C19 1.376(4)
C18 C23 1.384(4)
C19 C20 1.398(5)
C19 H19 0.9300
C20 C21 1.359(6)
C20 H20 0.9300
C21 C22 1.382(6)
C21 H21 0.9300
C22 C23 1.368(5)
C22 H22 0.9300
C23 H23 0.9300
C24 C26 1.547(3)
C24 H24A 0.9700
C24 H24B 0.9700
C25 C26 1.546(3)
C25 H25A 0.9700
C25 H25B 0.9700
C26 C28 1.540(3)
C26 C27 1.553(3)
C27 H27A 0.9700
C27 H27B 0.9700
C28 H28A 0.9600
C28 H28B 0.9600
C28 H28C 0.9600
C29 C34 1.385(4)
C29 C30 1.388(3)
C30 C31 1.380(4)
C30 H30 0.9300
C31 C32 1.371(4)
C31 H31 0.9300
C32 C33 1.375(4)
C32 H32 0.9300
C33 C34 1.383(4)
C33 H33 0.9300
C34 H34 0.9300
C35 C40 1.379(4)
C35 C36 1.393(4)
C36 C37 1.374(4)
C36 H36 0.9300
C37 C38 1.380(5)
C37 H37 0.9300
C38 C39 1.361(4)
C38 H38 0.9300
C39 C40 1.378(4)
C39 H39 0.9300
C40 H40 0.9300
C41 C42 1.376(4)
C41 C46 1.387(4)
C42 C43 1.390(4)
C42 H42 0.9300
C43 C44 1.365(5)
C43 H43 0.9300
C44 C45 1.367(5)
C44 H44 0.9300
C45 C46 1.383(4)
C45 H45 0.9300
C46 H46 0.9300
C47 C52 1.383(4)
C47 C48 1.392(3)
C48 C49 1.384(4)
C48 H48 0.9300
C49 C50 1.372(5)
C49 H49 0.9300
C50 C51 1.378(5)
C50 H50 0.9300
C51 C52 1.386(4)
C51 H51 0.9300
C52 H52 0.9300
C53 C54 1.389(4)
C53 C58 1.392(4)
C54 C55 1.384(4)
C54 H54 0.9300
C55 C56 1.366(5)
C55 H55 0.9300
C56 C57 1.360(5)
C56 H56 0.9300
C57 C58 1.395(4)
C57 H57 0.9300
C58 H58 0.9300
C59 C60 1.386(4)
C59 C64 1.397(4)
C60 C61 1.395(4)
C60 H60 0.9300
C61 C62 1.367(5)
C61 H61 0.9300
C62 C63 1.379(5)
C62 H62 0.9300
C63 C64 1.382(4)
C63 H63 0.9300
C64 H64 0.9300
B1 C65 1.648(5)
B1 C83 1.651(4)
B1 C71 1.652(4)
B1 C77 1.654(4)
C65 C66 1.393(4)
C65 C70 1.399(4)
C66 C67 1.386(5)
C66 H66 0.9300
C67 C68 1.364(6)
C67 H67 0.9300
C68 C69 1.382(6)
C68 H68 0.9300
C69 C70 1.392(5)
C69 H69 0.9300
C70 H70 0.9300
C71 C76 1.399(4)
C71 C72 1.402(4)
C72 C73 1.386(4)
C72 H72 0.9300
C73 C74 1.385(4)
C73 H73 0.9300
C74 C75 1.378(5)
C74 H74 0.9300
C75 C76 1.386(4)
C75 H75 0.9300
C76 H76 0.9300
C77 C78 1.393(4)
C77 C82 1.395(4)
C78 C79 1.396(5)
C78 H78 0.9300
C79 C80 1.365(5)
C79 H79 0.9300
C80 C81 1.379(6)
C80 H80 0.9300
C81 C82 1.392(5)
C81 H81 0.9300
C82 H82 0.9300
C83 C88 1.390(5)
C83 C84 1.403(4)
C84 C85 1.390(5)
C84 H84 0.9300
C85 C86 1.393(6)
C85 H85 0.9300
C86 C87 1.362(6)
C86 H86 0.9300
C87 C88 1.396(5)
C87 H87 0.9300
C88 H88 0.9300
C89 Cl1 1.713(5)
C89 Cl2 1.720(5)
C89 H89A 0.9700
C89 H89B 0.9700
